data_7244317
loop_
_publ_author_name
'Upadhyay, Aditya'
'Saurav, K. V.'
'Varghese, Evelin Lilly'
'Hodage, Ananda S.'
'Paul, Amit'
'Awasthi, Mahendra Kumar'
'Singh, Sanjay Kumar'
'Kumar, Sangit'

_publ_section_title
;
 Proton reduction by a bimetallic zinc selenolate electrocatalyst
;
_journal_issue 7
_journal_name_full 'RSC Advances'
_journal_page_first 3801
_journal_page_last 3808
_journal_paper_doi 10.1039/D1RA08614F
_journal_volume 12
_journal_year 2022
_chemical_formula_sum 'C15 H18 N O2 S Se Zn'
_chemical_formula_weight 420.69
_space_group_crystal_system triclinic
_space_group_IT_number 2
_space_group_name_Hall '-P 1'
_space_group_name_H-M_alt 'P -1'
_atom_sites_solution_hydrogens mixed
_audit_creation_method SHELXL-2018/3
_audit_update_record
;
2019-08-27 deposited with the CCDC.	2022-01-18 downloaded from the CCDC.
;
_cell_angle_alpha 76.941(6)
_cell_angle_beta 88.026(5)
_cell_angle_gamma 75.718(6)
_cell_formula_units_Z 2
_cell_length_a 8.4306(14)
_cell_length_b 9.2108(16)
_cell_length_c 10.5745(18)
_cell_measurement_reflns_used 4284
_cell_measurement_temperature 164(2)
_cell_measurement_theta_max 30.033
_cell_measurement_theta_min 2.494
_cell_volume 775.0(2)
_computing_cell_refinement 'Bruker SAINT'
_computing_data_collection 'Bruker APEX2'
_computing_data_reduction 'Bruker SAINT'
_computing_molecular_graphics 'Bruker SHELXTL'
_computing_publication_material 'Bruker SHELXTL'
_computing_structure_refinement 'SHELXL-2014 (Sheldrick 2014)'
_computing_structure_solution 'SHELXS-97 (Sheldrick 2008)'
_diffrn_ambient_temperature 164(2)
_diffrn_measured_fraction_theta_full 0.999
_diffrn_measured_fraction_theta_max 0.943
_diffrn_measurement_device_type 'Bruker APEX-II CCD'
_diffrn_measurement_method '\f and \w scans'
_diffrn_radiation_type MoK\a
_diffrn_radiation_wavelength 0.71073
_diffrn_reflns_av_R_equivalents 0.05
_diffrn_reflns_av_unetI/netI 0.0858
_diffrn_reflns_Laue_measured_fraction_full 0.999
_diffrn_reflns_Laue_measured_fraction_max 0.943
_diffrn_reflns_limit_h_max 11
_diffrn_reflns_limit_h_min -11
_diffrn_reflns_limit_k_max 12
_diffrn_reflns_limit_k_min -12
_diffrn_reflns_limit_l_max 14
_diffrn_reflns_limit_l_min 0
_diffrn_reflns_number 4284
_diffrn_reflns_point_group_measured_fraction_full 0.999
_diffrn_reflns_point_group_measured_fraction_max 0.943
_diffrn_reflns_theta_full 25.242
_diffrn_reflns_theta_max 30.033
_diffrn_reflns_theta_min 2.494
_exptl_absorpt_coefficient_mu 4.070
_exptl_absorpt_correction_type none
_exptl_crystal_colour red
_exptl_crystal_density_diffrn 1.803
_exptl_crystal_density_method '\f and \w scans'
_exptl_crystal_description rectangle
_exptl_crystal_F_000 422
_refine_diff_density_max 0.818
_refine_diff_density_min -0.665
_refine_diff_density_rms 0.158
_refine_ls_extinction_method none
_refine_ls_goodness_of_fit_ref 0.882
_refine_ls_hydrogen_treatment mixed
_refine_ls_matrix_type full
_refine_ls_number_parameters 196
_refine_ls_number_reflns 4284
_refine_ls_number_restraints 0
_refine_ls_restrained_S_all 0.882
_refine_ls_R_factor_all 0.1034
_refine_ls_R_factor_gt 0.0477
_refine_ls_shift/su_max 0.001
_refine_ls_shift/su_mean 0.000
_refine_ls_structure_factor_coef Fsqd
_refine_ls_weighting_details 'w=1/[\s^2^(Fo^2^)+(0.1000P)^2^] where P=(Fo^2^+2Fc^2^)/3'
_refine_ls_weighting_scheme calc
_refine_ls_wR_factor_gt 0.1104
_refine_ls_wR_factor_ref 0.1405
_reflns_Friedel_coverage 0.000
_reflns_number_gt 2825
_reflns_number_total 4284
_reflns_threshold_expression 'I > 2\s(I)'
_cod_data_source_file d1ra08614f4.cif
_cod_data_source_block shelx
_cod_database_code 7244317
_shelx_shelxl_version_number 2018/3
_shelx_space_group_comment
;
The symmetry employed for this shelxl refinement is uniquely defined
by the following loop, which should always be used as a source of
symmetry information in preference to the above space-group names.
They are only intended as comments.
;
_publcif_funding_html
;
;

loop_
_space_group_symop_operation_xyz
'x, y, z'
'-x, -y, -z'

loop_
_atom_site_label
_atom_site_type_symbol
_atom_site_fract_x
_atom_site_fract_y
_atom_site_fract_z
_atom_site_U_iso_or_equiv
_atom_site_adp_type
_atom_site_occupancy
_atom_site_site_symmetry_order
_atom_site_calc_flag
_atom_site_refinement_flags_posn
_atom_site_refinement_flags_adp
_atom_site_refinement_flags_occupancy
_atom_site_disorder_assembly
_atom_site_disorder_group
Se1 Se 0.79033(5) -0.13029(5) 0.76288(4) 0.02310(15) Uani 1 1 d . . . . .
Zn1 Zn 0.53787(6) -0.08742(5) 0.88501(4) 0.01598(15) Uani 1 1 d . . . . .
S1 S 0.30416(14) -0.32422(13) 1.01016(11) 0.0230(3) Uani 1 1 d . . . . .
O1 O 0.3856(3) 0.1019(3) 0.9289(2) 0.0176(6) Uani 1 1 d . . . . .
O2 O 0.4262(4) -0.2654(3) 0.9151(3) 0.0223(7) Uani 1 1 d . . . . .
N1 N 0.4274(4) 0.0030(4) 0.6888(3) 0.0172(7) Uani 1 1 d . . . . .
C1 C 0.6950(5) 0.0477(5) 0.6321(4) 0.0200(9) Uani 1 1 d . . . . .
C2 C 0.7939(6) 0.1342(6) 0.5571(4) 0.0278(11) Uani 1 1 d . . . . .
H10 H 0.909568 0.100670 0.568094 0.033 Uiso 1 1 calc R U . . .
C3 C 0.7250(7) 0.2692(6) 0.4661(5) 0.0345(12) Uani 1 1 d . . . . .
H1 H 0.792941 0.326870 0.414830 0.041 Uiso 1 1 calc R U . . .
C4 C 0.5569(6) 0.3177(6) 0.4517(4) 0.0318(11) Uani 1 1 d . . . . .
H2 H 0.509393 0.411086 0.391845 0.038 Uiso 1 1 calc R U . . .
C5 C 0.4567(6) 0.2333(5) 0.5223(4) 0.0252(10) Uani 1 1 d . . . . .
H3 H 0.341288 0.267670 0.510074 0.030 Uiso 1 1 calc R U . . .
C6 C 0.5251(5) 0.0970(5) 0.6120(4) 0.0186(9) Uani 1 1 d . . . . .
C7 C 0.2656(5) 0.2152(5) 0.8613(4) 0.0151(8) Uani 1 1 d . . . . .
C8 C 0.2051(5) 0.3507(5) 0.9057(4) 0.0194(9) Uani 1 1 d . . . . .
H9 H 0.250162 0.360307 0.983658 0.023 Uiso 1 1 calc R U . . .
C9 C 0.0830(5) 0.4698(5) 0.8406(4) 0.0216(9) Uani 1 1 d . . . . .
H8 H 0.044520 0.559321 0.874029 0.026 Uiso 1 1 calc R U . . .
C10 C 0.0155(5) 0.4592(5) 0.7252(4) 0.0218(9) Uani 1 1 d . . . . .
H4 H -0.069458 0.540434 0.679568 0.026 Uiso 1 1 calc R U . . .
C11 C 0.0754(5) 0.3275(5) 0.6788(4) 0.0203(9) Uani 1 1 d . . . . .
H7 H 0.031362 0.320446 0.599579 0.024 Uiso 1 1 calc R U . . .
C12 C 0.1977(5) 0.2050(5) 0.7440(4) 0.0165(8) Uani 1 1 d . . . . .
C13 C 0.2486(5) 0.0651(5) 0.6877(4) 0.0197(9) Uani 1 1 d . . . . .
H6 H 0.197834 -0.015685 0.737611 0.024 Uiso 1 1 calc R U . . .
H5 H 0.206376 0.091691 0.597019 0.024 Uiso 1 1 calc R U . . .
C14 C 0.1414(5) -0.1634(5) 1.0203(5) 0.0292(11) Uani 1 1 d . . . . .
H13 H 0.186045 -0.081606 1.039033 0.044 Uiso 1 1 calc R U . . .
H15 H 0.068382 -0.193893 1.089906 0.044 Uiso 1 1 calc R U . . .
H14 H 0.079851 -0.125734 0.937555 0.044 Uiso 1 1 calc R U . . .
C15 C 0.3903(6) -0.3590(6) 1.1687(4) 0.0351(12) Uani 1 1 d . . . . .
H17 H 0.489258 -0.443391 1.178980 0.053 Uiso 1 1 calc R U . . .
H18 H 0.310573 -0.386809 1.233438 0.053 Uiso 1 1 calc R U . . .
H16 H 0.418454 -0.265927 1.180863 0.053 Uiso 1 1 calc R U . . .
H30 H 0.438(5) -0.078(5) 0.666(4) 0.019(13) Uiso 1 1 d . . . . .

loop_
_atom_site_aniso_label
_atom_site_aniso_U_11
_atom_site_aniso_U_22
_atom_site_aniso_U_33
_atom_site_aniso_U_23
_atom_site_aniso_U_13
_atom_site_aniso_U_12
Se1 0.0173(2) 0.0261(3) 0.0223(2) -0.00542(19) 0.00084(17) 0.00115(18)
Zn1 0.0171(3) 0.0160(3) 0.0140(2) -0.00462(19) -0.00040(17) -0.00129(19)
S1 0.0244(6) 0.0192(6) 0.0270(6) -0.0051(5) 0.0005(4) -0.0082(5)
O1 0.0186(15) 0.0178(16) 0.0146(14) -0.0059(12) -0.0034(11) 0.0016(12)
O2 0.0261(16) 0.0190(17) 0.0231(16) -0.0063(13) 0.0030(12) -0.0067(13)
N1 0.0184(18) 0.015(2) 0.0169(18) -0.0043(15) 0.0009(13) -0.0008(15)
C1 0.025(2) 0.021(2) 0.017(2) -0.0119(17) -0.0029(17) -0.0044(18)
C2 0.029(2) 0.034(3) 0.026(2) -0.010(2) 0.0046(19) -0.015(2)
C3 0.047(3) 0.030(3) 0.032(3) -0.005(2) 0.011(2) -0.022(2)
C4 0.044(3) 0.026(3) 0.022(2) 0.001(2) 0.002(2) -0.008(2)
C5 0.029(2) 0.025(3) 0.017(2) -0.0019(19) -0.0004(18) 0.000(2)
C6 0.022(2) 0.021(2) 0.0131(19) -0.0074(17) 0.0002(16) -0.0043(18)
C7 0.0131(19) 0.014(2) 0.0157(19) -0.0001(16) 0.0014(15) -0.0014(16)
C8 0.020(2) 0.019(2) 0.019(2) -0.0069(18) 0.0014(16) -0.0022(18)
C9 0.020(2) 0.019(2) 0.025(2) -0.0059(19) 0.0019(17) -0.0025(18)
C10 0.015(2) 0.017(2) 0.027(2) 0.0020(18) -0.0031(17) 0.0023(17)
C11 0.017(2) 0.026(2) 0.020(2) -0.0062(18) -0.0036(16) -0.0066(18)
C12 0.017(2) 0.015(2) 0.019(2) -0.0063(17) 0.0023(16) -0.0045(17)
C13 0.017(2) 0.023(2) 0.021(2) -0.0076(18) -0.0023(16) -0.0034(17)
C14 0.022(2) 0.023(3) 0.038(3) -0.001(2) 0.001(2) -0.0029(19)
C15 0.022(2) 0.048(3) 0.024(2) 0.007(2) -0.0005(18) -0.002(2)

loop_
_atom_type_symbol
_atom_type_description
_atom_type_scat_dispersion_real
_atom_type_scat_dispersion_imag
_atom_type_scat_source
C C 0.0033 0.0016 'International Tables Vol C Tables 4.2.6.8 and 6.1.1.4'
H H 0.0000 0.0000 'International Tables Vol C Tables 4.2.6.8 and 6.1.1.4'
N N 0.0061 0.0033 'International Tables Vol C Tables 4.2.6.8 and 6.1.1.4'
O O 0.0106 0.0060 'International Tables Vol C Tables 4.2.6.8 and 6.1.1.4'
S S 0.1246 0.1234 'International Tables Vol C Tables 4.2.6.8 and 6.1.1.4'
Zn Zn 0.2839 1.4301 'International Tables Vol C Tables 4.2.6.8 and 6.1.1.4'
Se Se -0.0929 2.2259 'International Tables Vol C Tables 4.2.6.8 and 6.1.1.4'

loop_
_geom_angle_atom_site_label_1
_geom_angle_atom_site_label_2
_geom_angle_atom_site_label_3
_geom_angle
_geom_angle_site_symmetry_1
_geom_angle_site_symmetry_3
_geom_angle_publ_flag
C1 Se1 Zn1 89.33(13) . . ?
O1 Zn1 O2 110.65(12) . . ?
O1 Zn1 O1 78.17(11) . 2_657 ?
O2 Zn1 O1 100.80(11) . 2_657 ?
O1 Zn1 N1 85.28(12) . . ?
O2 Zn1 N1 91.02(13) . . ?
O1 Zn1 N1 162.23(13) 2_657 . ?
O1 Zn1 Se1 133.82(8) . . ?
O2 Zn1 Se1 113.84(8) . . ?
O1 Zn1 Se1 104.61(8) 2_657 . ?
N1 Zn1 Se1 82.22(9) . . ?
O2 S1 C14 107.1(2) . . ?
O2 S1 C15 106.8(2) . . ?
C14 S1 C15 98.0(2) . . ?
C7 O1 Zn1 132.9(2) . . ?
C7 O1 Zn1 125.2(2) . 2_657 ?
Zn1 O1 Zn1 101.83(11) . 2_657 ?
S1 O2 Zn1 136.61(18) . . ?
C6 N1 C13 118.3(3) . . ?
C6 N1 Zn1 108.8(2) . . ?
C13 N1 Zn1 113.7(3) . . ?
C6 N1 H30 111(3) . . ?
C13 N1 H30 104(3) . . ?
Zn1 N1 H30 99(3) . . ?
C2 C1 C6 118.6(4) . . ?
C2 C1 Se1 120.4(3) . . ?
C6 C1 Se1 120.9(3) . . ?
C3 C2 C1 120.9(4) . . ?
C3 C2 H10 119.6 . . ?
C1 C2 H10 119.6 . . ?
C4 C3 C2 119.1(4) . . ?
C4 C3 H1 120.5 . . ?
C2 C3 H1 120.5 . . ?
C5 C4 C3 121.3(5) . . ?
C5 C4 H2 119.4 . . ?
C3 C4 H2 119.4 . . ?
C4 C5 C6 119.9(4) . . ?
C4 C5 H3 120.1 . . ?
C6 C5 H3 120.1 . . ?
C5 C6 C1 120.2(4) . . ?
C5 C6 N1 122.7(4) . . ?
C1 C6 N1 117.1(4) . . ?
O1 C7 C8 119.9(4) . . ?
O1 C7 C12 122.5(4) . . ?
C8 C7 C12 117.5(4) . . ?
C9 C8 C7 122.4(4) . . ?
C9 C8 H9 118.8 . . ?
C7 C8 H9 118.8 . . ?
C8 C9 C10 120.0(4) . . ?
C8 C9 H8 120.0 . . ?
C10 C9 H8 120.0 . . ?
C11 C10 C9 118.4(4) . . ?
C11 C10 H4 120.8 . . ?
C9 C10 H4 120.8 . . ?
C10 C11 C12 122.4(4) . . ?
C10 C11 H7 118.8 . . ?
C12 C11 H7 118.8 . . ?
C11 C12 C7 119.2(4) . . ?
C11 C12 C13 117.9(4) . . ?
C7 C12 C13 122.8(4) . . ?
N1 C13 C12 113.4(3) . . ?
N1 C13 H6 108.9 . . ?
C12 C13 H6 108.9 . . ?
N1 C13 H5 108.9 . . ?
C12 C13 H5 108.9 . . ?
H6 C13 H5 107.7 . . ?
S1 C14 H13 109.5 . . ?
S1 C14 H15 109.5 . . ?
H13 C14 H15 109.5 . . ?
S1 C14 H14 109.5 . . ?
H13 C14 H14 109.5 . . ?
H15 C14 H14 109.5 . . ?
S1 C15 H17 109.5 . . ?
S1 C15 H18 109.5 . . ?
H17 C15 H18 109.5 . . ?
S1 C15 H16 109.5 . . ?
H17 C15 H16 109.5 . . ?
H18 C15 H16 109.5 . . ?

loop_
_geom_bond_atom_site_label_1
_geom_bond_atom_site_label_2
_geom_bond_distance
_geom_bond_site_symmetry_2
_geom_bond_publ_flag
Se1 C1 1.910(4) . ?
Se1 Zn1 2.4455(7) . ?
Zn1 O1 2.031(3) . ?
Zn1 O2 2.044(3) . ?
Zn1 O1 2.058(3) 2_657 ?
Zn1 N1 2.199(3) . ?
S1 O2 1.524(3) . ?
S1 C14 1.774(5) . ?
S1 C15 1.779(4) . ?
O1 C7 1.347(4) . ?
N1 C6 1.441(5) . ?
N1 C13 1.474(5) . ?
N1 H30 0.82(5) . ?
C1 C2 1.399(6) . ?
C1 C6 1.400(6) . ?
C2 C3 1.397(7) . ?
C2 H10 0.9500 . ?
C3 C4 1.379(7) . ?
C3 H1 0.9500 . ?
C4 C5 1.376(6) . ?
C4 H2 0.9500 . ?
C5 C6 1.396(6) . ?
C5 H3 0.9500 . ?
C7 C8 1.405(6) . ?
C7 C12 1.415(5) . ?
C8 C9 1.373(6) . ?
C8 H9 0.9500 . ?
C9 C10 1.397(6) . ?
C9 H8 0.9500 . ?
C10 C11 1.384(6) . ?
C10 H4 0.9500 . ?
C11 C12 1.390(6) . ?
C11 H7 0.9500 . ?
C12 C13 1.502(6) . ?
C13 H6 0.9900 . ?
C13 H5 0.9900 . ?
C14 H13 0.9800 . ?
C14 H15 0.9800 . ?
C14 H14 0.9800 . ?
C15 H17 0.9800 . ?
C15 H18 0.9800 . ?
C15 H16 0.9800 . ?

loop_
_geom_torsion_atom_site_label_1
_geom_torsion_atom_site_label_2
_geom_torsion_atom_site_label_3
_geom_torsion_atom_site_label_4
_geom_torsion
_geom_torsion_site_symmetry_1
_geom_torsion_site_symmetry_2
_geom_torsion_site_symmetry_3
_geom_torsion_site_symmetry_4
_geom_torsion_publ_flag
C14 S1 O2 Zn1 47.1(3) . . . . ?
C15 S1 O2 Zn1 -57.1(3) . . . . ?
C6 C1 C2 C3 1.6(6) . . . . ?
Se1 C1 C2 C3 -176.5(3) . . . . ?
C1 C2 C3 C4 0.6(7) . . . . ?
C2 C3 C4 C5 -1.9(7) . . . . ?
C3 C4 C5 C6 1.0(7) . . . . ?
C4 C5 C6 C1 1.3(6) . . . . ?
C4 C5 C6 N1 -179.8(4) . . . . ?
C2 C1 C6 C5 -2.6(6) . . . . ?
Se1 C1 C6 C5 175.5(3) . . . . ?
C2 C1 C6 N1 178.5(4) . . . . ?
Se1 C1 C6 N1 -3.4(5) . . . . ?
C13 N1 C6 C5 -9.8(6) . . . . ?
Zn1 N1 C6 C5 -141.5(3) . . . . ?
C13 N1 C6 C1 169.1(4) . . . . ?
Zn1 N1 C6 C1 37.4(4) . . . . ?
Zn1 O1 C7 C8 -165.5(3) . . . . ?
Zn1 O1 C7 C8 13.0(5) 2_657 . . . ?
Zn1 O1 C7 C12 13.6(6) . . . . ?
Zn1 O1 C7 C12 -168.0(3) 2_657 . . . ?
O1 C7 C8 C9 180.0(4) . . . . ?
C12 C7 C8 C9 0.9(6) . . . . ?
C7 C8 C9 C10 -0.5(6) . . . . ?
C8 C9 C10 C11 -0.5(6) . . . . ?
C9 C10 C11 C12 1.1(6) . . . . ?
C10 C11 C12 C7 -0.8(6) . . . . ?
C10 C11 C12 C13 177.5(4) . . . . ?
O1 C7 C12 C11 -179.3(4) . . . . ?
C8 C7 C12 C11 -0.2(6) . . . . ?
O1 C7 C12 C13 2.5(6) . . . . ?
C8 C7 C12 C13 -178.5(4) . . . . ?
C6 N1 C13 C12 -64.0(5) . . . . ?
Zn1 N1 C13 C12 65.4(4) . . . . ?
C11 C12 C13 N1 136.5(4) . . . . ?
C7 C12 C13 N1 -45.2(5) . . . . ?
